data_2001123
loop_
_publ_author_name
'Baures, P. W.'
'Sun, K.-L.'
'Chan, J. A.'
'Eggleston, D. S.'

_publ_section_title
;
 Structure of hymenoratin
;
_journal_issue 1
_journal_name_full 'Acta Crystallographica Section C'
_journal_page_first 211
_journal_page_last 213
_journal_paper_doi 10.1107/S0108270191008867
_journal_volume 48
_journal_year 1992
_chemical_formula_sum 'C15 H22 O4'
_chemical_formula_weight 266.34
_space_group_crystal_system monoclinic
_space_group_IT_number 4
_space_group_name_Hall 'P 2yb'
_space_group_name_H-M_alt 'P 1 21 1'
_cell_angle_alpha 90
_cell_angle_beta 90.02(4)
_cell_angle_gamma 90
_cell_formula_units_Z 4
_cell_length_a 13.525(7)
_cell_length_b 7.549(4)
_cell_length_c 13.646(7)
_cell_volume 1393.3(13)
_diffrn_radiation_type Mo
_diffrn_radiation_wavelength 0.70930
_exptl_absorpt_coefficient_mu 0.0849
_exptl_crystal_density_diffrn 1.270
_exptl_crystal_F_000 576
_cod_data_source_file st0527.cif
_cod_data_source_block st0527a
_cod_original_cell_volume 1393.2(11)
_cod_database_code 2001123

loop_
_space_group_symop_id
_space_group_symop_operation_xyz
1 x,y,z
2 -x,y+1/2,-z

loop_
_atom_site_label
_atom_site_fract_x
_atom_site_fract_y
_atom_site_fract_z
O3' .0884(2) .8205(3) -.0062(2)
O3 .2230(2) 1.4727(3) .1691(2)
O4' .10270(10) .4147(3) -.00350(10)
O4 .1838(2) 1.1046(3) .06560(10)
O8' .1458(2) .3052(5) -.4807(2)
O8 .5051(2) .610 .2889(2)
O12 .5435(2) .3961(4) .1830(2)
O12' .0690(2) .0578(5) -.5263(2)
C1' .1871(2) .6403(4) -.2265(2)
C1 .3369(2) 1.1050(4) .2877(2)
C2' .2010(3) .7862(5) -.1494(2)
C2 .2793(2) 1.2800(5) .3010(2)
C3' .1586(2) .7089(4) -.0542(2)
C3 .2146(2) 1.2995(4) .2088(2)
C4' .1116(2) .5341(4) -.0842(2)
C4 .2527(2) 1.1542(4) .1410(2)
C5' .1790(2) .4661(4) -.1670(2)
C5 .2771(2) 1.0004(4) .2096(2)
C6 .3355(2) .8520(4) .1573(2)
C6' .1342(2) .3077(4) -.2225(2)
C7 .4473(2) .8389(4) .1794(2)
C7' .0796(2) .3515(5) -.3190(2)
C8' .1451(2) .4346(5) -.4010(2)
C8 .4743(2) .7984(5) .2876(2)
C9 .3935(2) .8135(5) .3643(2)
C9' .2516(2) .4766(6) -.3759(2)
C10' .2639(2) .6389(5) -.3103(2)
C10 .3583(2) 1.0052(5) .3828(2)
C11' .0401(2) .1858(6) -.3661(2)
C11 .4909(2) .6842(5) .1256(2)
C12' .0831(2) .1700(7) -.4653(2)
C12 .5166(2) .5452(6) .1973(3)
C13 .1812(2) .9218(5) .2523(2)
C13' .2799(2) .4088(5) -.1253(2)
C14' .2586(3) .8128(6) -.3681(3)
C14 .4304(3) 1.1090(7) .4470(2)
C15 .5049(3) .6605(6) .0301(2)
C15' -.0202(3) .0662(6) -.3325(3)
H1 .402(3) 1.139(6) .256(3)
H2 .322(3) 1.387(6) .304(3)
H3 .175(4) 1.487(8) .115(3)
H3' .122(3) .907(8) .020(3)
H3'' .239(2) 1.268(4) .361(2)
H4' -.047(3) .885(7) .002(3)
H4 .173(3) 1.212(6) .029(3)
H4'' .141(2) 1.276(4) .218(2)
H5 .3105 1.1954 .1020
H6 .3275 .8705 .0850
H7 .3050 .7363 .1761
H8 .4748 .9566 .1584
H9 .5227 .8935 .3083
H10 .4191 .7609 .4270
H11 .3362 .7390 .3409
H12 .2941 .9952 .4188
H13 .5411 .5410 .0195
H14 .4804 .7500 -.0195
H15 .4426 1.0408 .5087
H16 .4934 1.1268 .4111
H17 .4004 1.2266 .4638
H18 .1450 .8527 .1999
H19 .1970 .8368 .3076
H20 .1372 1.0167 .2776
H21 .1262 .6605 -.2675
H22 .1652 .8962 -.1681
H23 .2733 .8137 -.1406
H24 .2120 .6953 -.0035
H25 .0417 .5478 -.1069
H26 .0870 .2449 -.1781
H27 .1897 .2226 -.2397
H28 .0278 .4358 -.2957
H29 .1143 .5515 -.4159
H30 .2881 .4973 -.4386
H31 .2807 .3709 -.3418
H32 .3318 .6272 -.2819
H33 -.0640 -.0030 -.3782
H34 -.0220 .0387 -.2605
H35 .3095 .8148 -.4205
H36 .1919 .8318 -.3950
H37 .2741 .9154 -.3205
H38 .2722 .2967 -.0865
H39 .3275 .3875 -.1802
H40 .3068 .5037 -.0814

loop_
_geom_bond_atom_site_label_1
_geom_bond_atom_site_label_2
_geom_bond_distance
O3' C3' 1.429(3)
O3 C3 1.420(3)
O4' C4' 1.429(3)
O4 C4 1.436(3)
O8' C8' 1.461(4)
O8' C12' 1.343(5)
O8 C8 1.480(4)
O8 C12 1.353(4)
O12 C12 1.199(4)
O12' C12' 1.202(4)
C1' C2' 1.535(4)
C1' C5' 1.549(3)
C1' C10' 1.544(3)
C1 C2 1.545(4)
C1 C5 1.553(3)
C1 C10 1.528(3)
C2' C3' 1.535(4)
C2 C3 1.538(4)
C3' C4' 1.521(3)
C3 C4 1.525(3)
C4' C5' 1.540(3)
C4 C5 1.528(3)
C5' C6' 1.539(3)
C5' C13' 1.541(3)
C5 C6 1.545(3)
C5 C13 1.542(3)
C6 C7 1.545(3)
C6' C7' 1.545(3)
C7 C8 1.551(4)
C7 C11 1.500(4)
C7' C8' 1.560(4)
C7' C11' 1.504(4)
C8' C9' 1.514(4)
C8 C9 1.518(4)
C9 C10 1.544(4)
C9' C10' 1.526(4)
C10' C14' 1.534(5)
C10 C14 1.527(4)
C11' C12' 1.478(4)
C11' C15' 1.300(4)
C11 C12 1.476(4)
C11 C15 1.329(4)
O3' H3' 0.87(5)
O3 H3 0.99(5)
O4 H4 0.96(4)
C1' H21 1.007(3)
C1 H1 1.01(4)
C2' H22 0.995(3)
C2' H23 1.007(3)
C2 H2 1.00(5)
C2 H3'' 0.99(3)
C3' H24 1.005(3)
C3 H4'' 1.02(3)
C4' H25 1.000(2)
C4 H5 0.996(3)
C6 H6 1.002(3)
C6 H7 0.999(3)
C6' H27 1.016(3)
C7 H8 1.006(3)
C7' H28 0.997(3)
C8' H29 0.997(4)
C8 H9 1.012(4)
C9 H10 1.006(3)
C9 H11 1.009(3)
C9' H30 1.002(3)
C9' H31 1.004(4)
C10' H32 1.002(3)
C10 H12 1.000(3)
C13 H18 1.010(3)
C13 H19 1.014(3)
C13 H20 0.993(3)
C13' H38 1.003(4)
C13' H39 1.002(3)
C13' H40 1.002(3)
C14' H35 0.993(4)
C14' H36 0.984(4)
C14' H37 1.032(4)
C14 H15 1.001(4)
C14 H16 0.992(4)
C14 H17 1.003(5)
C15 H13 1.038(4)
C15 H14 1.012(4)
C15' H33 1.008(4)
C15' H34 1.003(4)
